data_6000361
loop_
_publ_author_name
'Wada, H.'
'Amiel, O.'
'Takenouchi, S.'

_publ_section_title
;
 Insertion of lithium into Ag~4~Hf~3~S~8~ and Ag~2~HfS~3~ by n-BuLi and its
 structural change
;
_journal_name_full 'Solid State Ionics'
_journal_page_first 487
_journal_page_last 491
_journal_paper_doi 10.1016/S0167-2738(98)00314-2
_journal_volume 115
_journal_year 1998
_chemical_formula_sum 'Ag2 Hf S3'
_space_group_name_H-M_alt 'C m c a'
_cell_angle_alpha 90.000
_cell_angle_beta 90.000
_cell_angle_gamma 90.000
_cell_length_a 11.4580
_cell_length_b 6.6280
_cell_length_c 12.7740
_cell_volume 970.10
_cod_database_code 6000361

loop_
_atom_site_label
_atom_site_fract_x
_atom_site_fract_y
_atom_site_fract_z
? ? ? ?
